data_7226995
loop_
_publ_author_name
'Pop, Flavia'
'Lewis, William'
'Amabilino, David B.'

_publ_section_title
;
 Solid state supramolecular structure of diketopyrrolopyrrole
 chromophores: correlating stacking geometry with visible light absorption
;
_journal_issue 46
_journal_name_full CrystEngComm
_journal_page_first 8933
_journal_paper_doi 10.1039/C6CE02157C
_journal_volume 18
_journal_year 2016
_chemical_formula_moiety '2(C20 H19 Br N2 O2 S2)'
_chemical_formula_sum 'C40 H38 Br2 N4 O4 S4'
_chemical_formula_weight 926.80
_space_group_crystal_system monoclinic
_space_group_IT_number 14
_space_group_name_Hall '-P 2ybc'
_space_group_name_H-M_alt 'P 1 21/c 1'
_symmetry_space_group_name_Hall '-P 2ybc'
_symmetry_space_group_name_H-M 'P 1 21/c 1'
_atom_sites_solution_hydrogens mixed
_atom_sites_solution_primary iterative
_atom_sites_solution_secondary difmap
_audit_creation_date 2016-10-04
_audit_creation_method
;
Olex2 1.2
(compiled 2016.09.09 svn.r3337 for OlexSys, GUI svn.r5227)
;
_audit_update_record
;
2016-10-05 deposited with the CCDC.
2016-11-03 downloaded from the CCDC.
;
_cell_angle_alpha 90
_cell_angle_beta 99.5359(11)
_cell_angle_gamma 90
_cell_formula_units_Z 4
_cell_length_a 10.18976(10)
_cell_length_b 14.54422(15)
_cell_length_c 26.2201(3)
_cell_measurement_reflns_used 34173
_cell_measurement_temperature 120(2)
_cell_measurement_theta_max 74.1180
_cell_measurement_theta_min 3.0350
_cell_volume 3832.18(7)
_computing_cell_refinement
;
CrysAlisPro, Agilent Technologies,
Version 1.171.37.35 (release 13-08-2014 CrysAlis171 .NET)
(compiled Aug 13 2014,18:06:01)
;
_computing_data_collection
;
CrysAlisPro, Agilent Technologies,
Version 1.171.37.35 (release 13-08-2014 CrysAlis171 .NET)
(compiled Aug 13 2014,18:06:01)
;
_computing_data_reduction
;
CrysAlisPro, Agilent Technologies,
Version 1.171.37.35 (release 13-08-2014 CrysAlis171 .NET)
(compiled Aug 13 2014,18:06:01)
;
_computing_molecular_graphics 'Olex2 (Dolomanov et al., 2009)'
_computing_publication_material 'Olex2 (Dolomanov et al., 2009)'
_computing_structure_refinement 'ShelXL (Sheldrick, 2015)'
_computing_structure_solution 'olex2.solve (Bourhis et al., 2015)'
_diffrn_ambient_environment N~2~
_diffrn_ambient_temperature 120(2)
_diffrn_crystal_treatment 'flash frozen in gaseous N2'
_diffrn_detector 'CCD area detector'
_diffrn_detector_area_resol_mean 10.3271
_diffrn_detector_type 'Agilent Diffraction Atlas detector'
_diffrn_measured_fraction_theta_full 0.999
_diffrn_measured_fraction_theta_max 0.992
_diffrn_measurement_details
;
  1 omega   -9.00   80.00   1.0000    8.0000
omega____ theta____ kappa____ phi______ frames
    -       42.7573  -99.0000   60.0000 89

  2 omega  -25.00    2.00   1.0000    8.0000
omega____ theta____ kappa____ phi______ frames
    -       42.7573  -38.0000 -120.0000 27

  3 omega   38.00   63.00   1.0000    8.0000
omega____ theta____ kappa____ phi______ frames
    -       42.7573  -38.0000 -120.0000 25

  4 omega   23.00   99.00   1.0000    8.0000
omega____ theta____ kappa____ phi______ frames
    -       42.7573   38.0000 -120.0000 76

  5 omega   40.00   98.00   1.0000   32.0000
omega____ theta____ kappa____ phi______ frames
    -      104.5000  -45.0000  120.0000 58

  6 omega   37.00   91.00   1.0000   32.0000
omega____ theta____ kappa____ phi______ frames
    -      104.5000  -45.0000  -30.0000 54

  7 omega   41.00   95.00   1.0000   32.0000
omega____ theta____ kappa____ phi______ frames
    -      104.5000  -45.0000  -90.0000 54

  8 omega   63.00   90.00   1.0000   32.0000
omega____ theta____ kappa____ phi______ frames
    -      104.5000  -30.0000   60.0000 27

  9 omega   64.00  101.00   1.0000   32.0000
omega____ theta____ kappa____ phi______ frames
    -      104.5000  -94.0000 -180.0000 37

 10 omega   55.00   82.00   1.0000   32.0000
omega____ theta____ kappa____ phi______ frames
    -      104.5000  -45.0000 -180.0000 27

 11 omega   63.00   90.00   1.0000   32.0000
omega____ theta____ kappa____ phi______ frames
    -      104.5000  -30.0000 -150.0000 27

 12 omega   82.00  153.00   1.0000   32.0000
omega____ theta____ kappa____ phi______ frames
    -      104.5000   45.0000 -120.0000 71

 13 omega   36.00  121.00   1.0000   32.0000
omega____ theta____ kappa____ phi______ frames
    -      104.5000 -125.0000  120.0000 85

 14 omega   22.00  114.00   1.0000    8.0000
omega____ theta____ kappa____ phi______ frames
    -       42.7573   38.0000  -30.0000 92

 15 omega   18.00  111.00   1.0000    8.0000
omega____ theta____ kappa____ phi______ frames
    -       42.7573   57.0000  120.0000 93

 16 omega   18.00  111.00   1.0000    8.0000
omega____ theta____ kappa____ phi______ frames
    -       42.7573   57.0000   30.0000 93

 17 omega   82.00  174.00   1.0000   32.0000
omega____ theta____ kappa____ phi______ frames
    -      104.5000   45.0000  150.0000 92

 18 omega   74.00  176.00   1.0000   32.0000
omega____ theta____ kappa____ phi______ frames
    -      104.5000   77.0000  -90.0000 102

 19 omega   82.00  174.00   1.0000   32.0000
omega____ theta____ kappa____ phi______ frames
    -      104.5000   45.0000    0.0000 92

 20 omega   74.00  176.00   1.0000   32.0000
omega____ theta____ kappa____ phi______ frames
    -      104.5000   77.0000 -180.0000 102

 21 omega   25.00  109.00   1.0000   32.0000
omega____ theta____ kappa____ phi______ frames
    -      104.5000  -94.0000  -90.0000 84

 22 omega   82.00  174.00   1.0000   32.0000
omega____ theta____ kappa____ phi______ frames
    -      104.5000   45.0000   60.0000 92

 23 omega   13.00  114.00   1.0000    8.0000
omega____ theta____ kappa____ phi______ frames
    -       42.7573   77.0000  120.0000 101

 24 omega   13.00  114.00   1.0000    8.0000
omega____ theta____ kappa____ phi______ frames
    -       42.7573   77.0000 -150.0000 101

 25 omega    2.00   97.00   1.0000    8.0000
omega____ theta____ kappa____ phi______ frames
    -       42.7573 -125.0000  -90.0000 95

 26 omega   74.00  176.00   1.0000   32.0000
omega____ theta____ kappa____ phi______ frames
    -      104.5000   77.0000  -60.0000 102

 27 omega   27.00  111.00   1.0000   32.0000
omega____ theta____ kappa____ phi______ frames
    -      104.5000  -99.0000  114.0000 84

 28 omega   74.00  176.00   1.0000   32.0000
omega____ theta____ kappa____ phi______ frames
    -      104.5000   77.0000    0.0000 102

 29 omega   25.00  109.00   1.0000   32.0000
omega____ theta____ kappa____ phi______ frames
    -      104.5000  -94.0000    0.0000 84

 30 omega   74.00  176.00   1.0000   32.0000
omega____ theta____ kappa____ phi______ frames
    -      104.5000   77.0000 -120.0000 102

 31 omega   78.00  173.00   1.0000   32.0000
omega____ theta____ kappa____ phi______ frames
    -      104.5000   61.0000   90.0000 95

 32 omega  -50.00  -15.00   1.0000    8.0000
omega____ theta____ kappa____ phi______ frames
    -      -38.5000   38.0000 -180.0000 35

 33 omega   13.00  114.00   1.0000    8.0000
omega____ theta____ kappa____ phi______ frames
    -       42.7573   77.0000   30.0000 101

 34 omega   13.00  114.00   1.0000    8.0000
omega____ theta____ kappa____ phi______ frames
    -       42.7573   77.0000  -60.0000 101
;
_diffrn_measurement_device '\k-geometry diffractometer'
_diffrn_measurement_device_type 'GV1000, Atlas'
_diffrn_measurement_method '\w scans'
_diffrn_measurement_specimen_support 'MiTeGen micromount'
_diffrn_orient_matrix_UB_11 0.0334879000
_diffrn_orient_matrix_UB_12 -0.0980912000
_diffrn_orient_matrix_UB_13 -0.0159149000
_diffrn_orient_matrix_UB_21 0.1494445000
_diffrn_orient_matrix_UB_22 0.0206509000
_diffrn_orient_matrix_UB_23 0.0159449000
_diffrn_orient_matrix_UB_31 -0.0060418000
_diffrn_orient_matrix_UB_32 -0.0341481000
_diffrn_orient_matrix_UB_33 0.0551883000
_diffrn_radiation_collimation 'focusing mirrors'
_diffrn_radiation_monochromator mirror
_diffrn_radiation_probe x-ray
_diffrn_radiation_type CuK\a
_diffrn_radiation_wavelength 1.54184
_diffrn_radiation_wavelength_determination fundamental
_diffrn_reflns_av_R_equivalents 0.0312
_diffrn_reflns_av_unetI/netI 0.0132
_diffrn_reflns_Laue_measured_fraction_full 0.999
_diffrn_reflns_Laue_measured_fraction_max 0.992
_diffrn_reflns_limit_h_max 12
_diffrn_reflns_limit_h_min -12
_diffrn_reflns_limit_k_max 18
_diffrn_reflns_limit_k_min -18
_diffrn_reflns_limit_l_max 32
_diffrn_reflns_limit_l_min -30
_diffrn_reflns_number 64282
_diffrn_reflns_point_group_measured_fraction_full 0.999
_diffrn_reflns_point_group_measured_fraction_max 0.992
_diffrn_reflns_theta_full 67.684
_diffrn_reflns_theta_max 74.121
_diffrn_reflns_theta_min 3.418
_diffrn_source 'microfocus sealed tube'
_diffrn_source_current 0.8
_diffrn_source_power 0.04
_diffrn_source_target Cu
_diffrn_source_type 'Agilent Diffraction microfocus tube'
_diffrn_source_voltage 50
_exptl_absorpt_coefficient_mu 5.116
_exptl_absorpt_correction_T_max 0.916
_exptl_absorpt_correction_T_min 0.467
_exptl_absorpt_correction_type gaussian
_exptl_absorpt_process_details
;
CrysAlisPro, Agilent Technologies,
Version 1.171.37.35 (release 13-08-2014 CrysAlis171 .NET)
(compiled Aug 13 2014,18:06:01)
Numerical absorption correction based on gaussian integration over
            a multifaceted crystal model
Empirical absorption correction using spherical harmonics,
 implemented in SCALE3 ABSPACK scaling algorithm.
;
_exptl_crystal_colour red
_exptl_crystal_colour_primary red
_exptl_crystal_density_diffrn 1.606
_exptl_crystal_description needle
_exptl_crystal_F_000 1888
_exptl_crystal_size_max 0.4188
_exptl_crystal_size_mid 0.0628
_exptl_crystal_size_min 0.0367
_refine_diff_density_max 0.513
_refine_diff_density_min -0.696
_refine_diff_density_rms 0.073
_refine_ls_extinction_method none
_refine_ls_goodness_of_fit_ref 1.060
_refine_ls_hydrogen_treatment mixed
_refine_ls_matrix_type full
_refine_ls_number_parameters 507
_refine_ls_number_reflns 7735
_refine_ls_number_restraints 111
_refine_ls_restrained_S_all 1.062
_refine_ls_R_factor_all 0.0345
_refine_ls_R_factor_gt 0.0325
_refine_ls_shift/su_max 0.001
_refine_ls_shift/su_mean 0.000
_refine_ls_structure_factor_coef Fsqd
_refine_ls_weighting_details 'w=1/[\s^2^(Fo^2^)+(0.0637P)^2^+2.1038P] where P=(Fo^2^+2Fc^2^)/3'
_refine_ls_weighting_scheme calc
_refine_ls_wR_factor_gt 0.0959
_refine_ls_wR_factor_ref 0.0981
_reflns_Friedel_coverage 0.000
_reflns_number_gt 7222
_reflns_number_total 7735
_reflns_threshold_expression 'I > 2\s(I)'
_cod_data_source_file c6ce02157c2.cif
_cod_data_source_block 2D
_cod_depositor_comments 'Adding full bibliography for 7226989--7226997.cif.'
_cod_original_cell_volume 3832.17(7)
_cod_database_code 7226995
_nottingham_internal_coll_name OFFPLF
_nottingham_internal_coll_number 14356
_nottingham_internal_coll_client FFP/DBA
_nottingham_internal_coll_type custom
_nottingham_internal_coll_frame_method 'omega scans'
_nottingham_internal_coll_frame_time '8.0000, 32.0000'
_nottingham_internal_coll_frame_width 1.0000
_nottingham_internal_coll_user pczfp
_nottingham_internal_coll_date 27/01/2015
_nottingham_internal_coll_location NOTTS
_nottingham_internal_coll_instrument 'GVA, PL13110002'
_nottingham_internal_process_date 28/01/2015
_nottingham_internal_process_user pczfp
_nottingham_internal_solution_date 28/01/2015
_nottingham_internal_solution_user pczfp
_nottingham_internal_refinement_date 28/01/2015
_nottingham_internal_refinement_user pczfp
_nottingham_internal_self_validation_date 16/08/2016
_nottingham_internal_self_validation_user pczfp/pczwl
_nottingham_internal_validation_date 4/10/2016
_nottingham_internal_validation_user pczwl
_nottingham_internal_archive_date 4/10/2016
_shelx_shelxl_version_number 2014/7
_chemical_oxdiff_formula 'C40 H38 Br2 N4 O4 S4'
_chemical_oxdiff_usercomment 'OFFPLF # 14356 GVA-470 Fomblin film on a micromount fpr FFP/DBA'
_shelx_space_group_comment
;
The symmetry employed for this shelxl refinement is uniquely defined
by the following loop, which should always be used as a source of
symmetry information in preference to the above space-group names.
They are only intended as comments.
;
_reflns_odcompleteness_completeness 99.99
_reflns_odcompleteness_iscentric 1
_reflns_odcompleteness_theta 66.97
_olex2_refinement_description
;
1. Fixed Uiso
 At 1.2 times of:
  All C(H) groups, All C(H,H) groups, All N(H) groups
2. Restrained distances
 N2B-H2B = N2A-H2A
 0.84 with sigma of 0.02
 S2AA-C11A \\sim S2A-C11A
 with sigma of 0.02
 C12A-C11A \\sim C11A-C12C
 with sigma of 0.02
 C13A-C12A \\sim C14A-C12C
 with sigma of 0.02
 S2AA-C13A \\sim S2A-C14A
 with sigma of 0.02
3. Uiso/Uaniso restraints and constraints
S2A \\sim S2AA \\sim C11A \\sim C12A \\sim C12C \\sim C13A \\sim C14A: within
2A with sigma of 0.04 and sigma for terminal atoms of 0.08
4. Rigid body (RIGU) restrains
 S2A, S2AA, C11A, C12A, C12C, C13A, C14A
 with sigma for 1-2 distances of 0.004 and sigma for 1-3 distances of 0.004
5. Others
 Sof(S2AA)=Sof(C12C)=Sof(H12C)=Sof(H13B)=Sof(H14B)=1-FVAR(1)
 Sof(S2A)=Sof(C12A)=Sof(H12A)=Sof(H13A)=Sof(H14A)=FVAR(1)
6.a Secondary CH2 refined with riding coordinates:
 C15A(H15A,H15B), C16A(H16A,H16B), C17A(H17A,H17B), C18A(H18A,H18B), C19A(H19A,
 H19B), C20A(H20A,H20B), C15B(H15C,H15D), C16B(H16C,H16D), C17B(H17C,H17D),
 C18B(H18C,H18D), C19B(H19C,H19D), C20B(H20C,H20D)
6.b Aromatic/amide H refined with riding coordinates:
 C1A(H1A), C2A(H2AA), C3A(H3A), C12A(H12A), C12C(H12C), C13A(H13A), C13A(H13B),
  C14A(H14A), C14A(H14B), C1B(H1B), C2B(H2BA), C3B(H3B), C12B(H12B), C13B(H13C),
  C14B(H14C)
;
_olex2_date_sample_data_collection 2015-01-27
_olex2_date_sample_submission 2015-01-08
_olex2_exptl_crystal_mounting_method 'in fomblin film on a micromount'
_olex2_submission_special_instructions 'No special instructions were received'

loop_
_space_group_symop_operation_xyz
'x, y, z'
'-x, y+1/2, -z+1/2'
'-x, -y, -z'
'x, -y-1/2, z-1/2'

loop_
_atom_site_label
_atom_site_type_symbol
_atom_site_fract_x
_atom_site_fract_y
_atom_site_fract_z
_atom_site_U_iso_or_equiv
_atom_site_adp_type
_atom_site_occupancy
_atom_site_site_symmetry_order
_atom_site_calc_flag
_atom_site_refinement_flags_posn
_atom_site_refinement_flags_adp
_atom_site_refinement_flags_occupancy
_atom_site_disorder_assembly
_atom_site_disorder_group
Br1A Br 0.02917(2) 0.25561(2) 0.27553(2) 0.03866(9) Uani 1 1 d . . . . .
S1A S 0.19030(6) 0.87731(4) 0.33374(2) 0.04087(14) Uani 1 1 d . . . . .
S2A S 0.82705(7) 0.64485(4) 0.52385(3) 0.0300(2) Uani 0.915(3) 1 d D U P A 1
S2AA S 0.9437(12) 0.8135(8) 0.5642(5) 0.026(3) Uiso 0.085(3) 1 d D U P A 2
O1A O 0.55329(15) 0.62998(10) 0.44230(6) 0.0331(3) Uani 1 1 d . . . . .
O2A O 0.59768(14) 1.03491(9) 0.45819(6) 0.0315(3) Uani 1 1 d . . . . .
N1A N 0.42217(17) 0.75185(11) 0.40516(7) 0.0285(4) Uani 1 1 d . . . . .
N2A N 0.72172(17) 0.91174(11) 0.49620(7) 0.0272(3) Uani 1 1 d D . . . .
H2A H 0.779(2) 0.9413(17) 0.5149(9) 0.033 Uiso 1 1 d DR . . . .
C1A C 0.1427(2) 0.98855(19) 0.32247(10) 0.0434(6) Uani 1 1 d . . . . .
H1A H 0.0650 1.0065 0.2994 0.052 Uiso 1 1 calc R . . . .
C2A C 0.2285(2) 1.04913(18) 0.35027(9) 0.0400(5) Uani 1 1 d . . . . .
H2AA H 0.2170 1.1139 0.3486 0.048 Uiso 1 1 calc R . . . .
C3A C 0.3364(2) 1.00534(15) 0.38185(8) 0.0302(4) Uani 1 1 d . . . . .
H3A H 0.4056 1.0372 0.4035 0.036 Uiso 1 1 calc R . . . .
C4A C 0.3293(2) 0.90918(15) 0.37748(8) 0.0299(4) Uani 1 1 d . . . . .
C5A C 0.42561(19) 0.84753(14) 0.40634(8) 0.0274(4) Uani 1 1 d . . . . .
C6A C 0.5337(2) 0.71305(14) 0.43782(8) 0.0273(4) Uani 1 1 d . . . . .
C7A C 0.53929(19) 0.87230(13) 0.44044(8) 0.0269(4) Uani 1 1 d . . . . .
C8A C 0.60750(19) 0.79158(13) 0.46042(8) 0.0265(4) Uani 1 1 d . . . . .
C9A C 0.61437(19) 0.95081(13) 0.46334(8) 0.0272(4) Uani 1 1 d . . . . .
C10A C 0.7197(2) 0.81665(13) 0.49503(8) 0.0261(4) Uani 1 1 d . . . . .
C11A C 0.8220(2) 0.76359(13) 0.52606(8) 0.0265(4) Uani 1 1 d D U . . .
C12A C 0.9312(5) 0.7972(3) 0.56082(19) 0.0285(10) Uani 0.915(3) 1 d D U P A 1
H12A H 0.9465 0.8606 0.5685 0.034 Uiso 0.915(3) 1 calc R . P A 1
C12C C 0.848(3) 0.6657(13) 0.5294(13) 0.025(5) Uani 0.085(3) 1 d D U P A 2
H12C H 0.7929 0.6213 0.5099 0.030 Uiso 0.085(3) 1 calc R . P A 2
C13A C 1.0156(2) 0.72566(16) 0.58309(9) 0.0354(5) Uani 1 1 d D U . . .
H13A H 1.0952 0.7355 0.6070 0.042 Uiso 0.915(3) 1 calc R . P A 1
H13B H 1.0955 0.7298 0.6075 0.042 Uiso 0.085(3) 1 calc R . P A 2
C14A C 0.9703(2) 0.64159(15) 0.56657(10) 0.0371(5) Uani 1 1 d D U . . .
H14A H 1.0149 0.5861 0.5779 0.045 Uiso 0.915(3) 1 calc R . P A 1
H14B H 1.0068 0.5827 0.5761 0.045 Uiso 0.085(3) 1 calc R . P A 2
C15A C 0.3211(2) 0.68995(14) 0.37752(8) 0.0306(4) Uani 1 1 d . . . . .
H15A H 0.2330 0.7203 0.3739 0.037 Uiso 1 1 calc R . . . .
H15B H 0.3172 0.6335 0.3983 0.037 Uiso 1 1 calc R . . . .
C16A C 0.3485(2) 0.66333(16) 0.32408(9) 0.0337(4) Uani 1 1 d . . . . .
H16A H 0.4378 0.6348 0.3275 0.040 Uiso 1 1 calc R . . . .
H16B H 0.3486 0.7194 0.3027 0.040 Uiso 1 1 calc R . . . .
C17A C 0.2439(2) 0.59569(15) 0.29686(8) 0.0334(4) Uani 1 1 d . . . . .
H17A H 0.1542 0.6211 0.2979 0.040 Uiso 1 1 calc R . . . .
H17B H 0.2544 0.5906 0.2601 0.040 Uiso 1 1 calc R . . . .
C18A C 0.2526(2) 0.49979(15) 0.32066(9) 0.0333(4) Uani 1 1 d . . . . .
H18A H 0.2374 0.5040 0.3569 0.040 Uiso 1 1 calc R . . . .
H18B H 0.3431 0.4748 0.3210 0.040 Uiso 1 1 calc R . . . .
C19A C 0.1499(2) 0.43378(14) 0.29061(9) 0.0316(4) Uani 1 1 d . . . . .
H19A H 0.0591 0.4556 0.2930 0.038 Uiso 1 1 calc R . . . .
H19B H 0.1597 0.4337 0.2537 0.038 Uiso 1 1 calc R . . . .
C20A C 0.1674(2) 0.33718(15) 0.31159(9) 0.0351(5) Uani 1 1 d . . . . .
H20A H 0.1627 0.3376 0.3490 0.042 Uiso 1 1 calc R . . . .
H20B H 0.2561 0.3138 0.3073 0.042 Uiso 1 1 calc R . . . .
Br1B Br 0.49494(2) 0.18704(2) 0.29711(2) 0.03814(8) Uani 1 1 d . . . . .
S1B S 0.68249(5) 0.81672(4) 0.32341(2) 0.03544(13) Uani 1 1 d . . . . .
S2B S 1.30799(5) 0.58330(3) 0.51926(2) 0.03157(12) Uani 1 1 d . . . . .
O1B O 1.04197(16) 0.56835(10) 0.43396(7) 0.0373(4) Uani 1 1 d . . . . .
O2B O 1.07822(14) 0.97265(9) 0.45302(6) 0.0303(3) Uani 1 1 d . . . . .
N1B N 0.90739(17) 0.68939(11) 0.39822(7) 0.0282(4) Uani 1 1 d . . . . .
N2B N 1.20429(16) 0.84984(11) 0.49054(7) 0.0262(3) Uani 1 1 d D . . . .
H2B H 1.263(2) 0.8816(16) 0.5070(9) 0.031 Uiso 1 1 d DR . . . .
C1B C 0.6333(2) 0.92875(17) 0.31417(9) 0.0386(5) Uani 1 1 d . . . . .
H1B H 0.5592 0.9479 0.2896 0.046 Uiso 1 1 calc R . . . .
C2B C 0.7128(2) 0.98737(16) 0.34612(9) 0.0369(5) Uani 1 1 d . . . . .
H2BA H 0.7000 1.0521 0.3464 0.044 Uiso 1 1 calc R . . . .
C3B C 0.8159(2) 0.94113(15) 0.37866(9) 0.0315(4) Uani 1 1 d . . . . .
H3B H 0.8808 0.9716 0.4030 0.038 Uiso 1 1 calc R . . . .
C4B C 0.81316(19) 0.84687(14) 0.37151(8) 0.0280(4) Uani 1 1 d . . . . .
C5B C 0.90821(19) 0.78502(14) 0.40058(8) 0.0267(4) Uani 1 1 d . . . . .
C6B C 1.0193(2) 0.65086(14) 0.43106(9) 0.0296(4) Uani 1 1 d . . . . .
C7B C 1.01999(19) 0.81028(13) 0.43557(8) 0.0261(4) Uani 1 1 d . . . . .
C8B C 1.08998(19) 0.72961(13) 0.45527(8) 0.0265(4) Uani 1 1 d . . . . .
C9B C 1.09564(19) 0.88886(13) 0.45815(8) 0.0257(4) Uani 1 1 d . . . . .
C10B C 1.2030(2) 0.75476(13) 0.48891(8) 0.0252(4) Uani 1 1 d . . . . .
C11B C 1.3081(2) 0.70219(13) 0.51854(8) 0.0267(4) Uani 1 1 d . . . . .
C12B C 1.4221(2) 0.73740(13) 0.54930(8) 0.0271(4) Uani 1 1 d . . . . .
H12B H 1.4407 0.8011 0.5540 0.032 Uiso 1 1 calc R . . . .
C13B C 1.5068(2) 0.66604(15) 0.57267(9) 0.0322(4) Uani 1 1 d . . . . .
H13C H 1.5889 0.6768 0.5949 0.039 Uiso 1 1 calc R . . . .
C14B C 1.4576(2) 0.58055(15) 0.55978(9) 0.0337(4) Uani 1 1 d . . . . .
H14C H 1.5017 0.5253 0.5720 0.040 Uiso 1 1 calc R . . . .
C15B C 0.8017(2) 0.62750(14) 0.37372(8) 0.0296(4) Uani 1 1 d . . . . .
H15C H 0.7152 0.6599 0.3703 0.035 Uiso 1 1 calc R . . . .
H15D H 0.7975 0.5735 0.3964 0.035 Uiso 1 1 calc R . . . .
C16B C 0.8224(2) 0.59419(15) 0.32045(9) 0.0335(4) Uani 1 1 d . . . . .
H16C H 0.9117 0.5660 0.3232 0.040 Uiso 1 1 calc R . . . .
H16D H 0.8187 0.6474 0.2967 0.040 Uiso 1 1 calc R . . . .
C17B C 0.7162(2) 0.52349(14) 0.29793(8) 0.0319(4) Uani 1 1 d . . . . .
H17C H 0.6278 0.5462 0.3033 0.038 Uiso 1 1 calc R . . . .
H17D H 0.7150 0.5187 0.2602 0.038 Uiso 1 1 calc R . . . .
C18B C 0.7382(2) 0.42768(14) 0.32176(8) 0.0298(4) Uani 1 1 d . . . . .
H18C H 0.7409 0.4318 0.3596 0.036 Uiso 1 1 calc R . . . .
H18D H 0.8250 0.4035 0.3156 0.036 Uiso 1 1 calc R . . . .
C19B C 0.6273(2) 0.36139(14) 0.29858(8) 0.0303(4) Uani 1 1 d . . . . .
H19C H 0.5411 0.3844 0.3061 0.036 Uiso 1 1 calc R . . . .
H19D H 0.6220 0.3598 0.2605 0.036 Uiso 1 1 calc R . . . .
C20B C 0.6503(2) 0.26535(14) 0.31973(9) 0.0320(4) Uani 1 1 d . . . . .
H20C H 0.6684 0.2677 0.3580 0.038 Uiso 1 1 calc R . . . .
H20D H 0.7291 0.2386 0.3078 0.038 Uiso 1 1 calc R . . . .

loop_
_atom_site_aniso_label
_atom_site_aniso_U_11
_atom_site_aniso_U_22
_atom_site_aniso_U_33
_atom_site_aniso_U_23
_atom_site_aniso_U_13
_atom_site_aniso_U_12
Br1A 0.03571(14) 0.02948(13) 0.04788(16) -0.00954(9) -0.00164(10) -0.00292(8)
S1A 0.0330(3) 0.0439(3) 0.0409(3) -0.0038(2) -0.0081(2) -0.0090(2)
S2A 0.0297(3) 0.0180(3) 0.0405(4) -0.0030(2) 0.0007(3) -0.0033(2)
O1A 0.0368(8) 0.0198(7) 0.0427(8) -0.0057(6) 0.0067(6) -0.0072(6)
O2A 0.0306(7) 0.0180(6) 0.0417(8) -0.0039(6) -0.0063(6) -0.0004(5)
N1A 0.0274(8) 0.0234(8) 0.0334(9) -0.0071(6) 0.0016(7) -0.0095(6)
N2A 0.0266(8) 0.0163(8) 0.0353(9) -0.0043(6) -0.0053(7) -0.0034(6)
C1A 0.0308(11) 0.0561(15) 0.0397(12) 0.0027(11) -0.0050(9) -0.0004(10)
C2A 0.0331(11) 0.0425(13) 0.0422(12) 0.0038(10) 0.0001(9) 0.0046(9)
C3A 0.0236(9) 0.0297(10) 0.0345(10) -0.0010(8) -0.0031(8) -0.0002(8)
C4A 0.0248(9) 0.0326(10) 0.0304(10) -0.0051(8) -0.0005(8) -0.0050(8)
C5A 0.0249(9) 0.0248(9) 0.0315(10) -0.0066(8) 0.0018(8) -0.0052(7)
C6A 0.0280(9) 0.0219(9) 0.0324(10) -0.0053(8) 0.0059(8) -0.0054(7)
C7A 0.0255(9) 0.0197(9) 0.0337(10) -0.0045(8) -0.0009(8) -0.0025(7)
C8A 0.0254(9) 0.0191(9) 0.0338(10) -0.0043(8) 0.0010(8) -0.0038(7)
C9A 0.0244(9) 0.0212(9) 0.0339(10) -0.0045(8) -0.0014(7) -0.0032(7)
C10A 0.0264(9) 0.0191(9) 0.0317(10) -0.0032(7) 0.0018(8) -0.0026(7)
C11A 0.0282(9) 0.0165(8) 0.0343(10) -0.0004(7) 0.0041(8) -0.0020(7)
C12A 0.0307(17) 0.0133(14) 0.0395(19) 0.0019(13) -0.0005(11) -0.0009(12)
C12C 0.026(7) 0.023(6) 0.031(9) -0.005(5) 0.015(6) -0.008(5)
C13A 0.0315(10) 0.0337(11) 0.0380(11) 0.0038(9) -0.0030(9) 0.0022(9)
C14A 0.0403(11) 0.0245(10) 0.0473(13) 0.0064(9) 0.0095(10) 0.0061(8)
C15A 0.0296(10) 0.0280(10) 0.0337(11) -0.0099(8) 0.0037(8) -0.0127(8)
C16A 0.0352(11) 0.0319(11) 0.0342(11) -0.0092(9) 0.0062(9) -0.0099(9)
C17A 0.0362(11) 0.0284(10) 0.0336(10) -0.0085(8) -0.0003(8) -0.0064(8)
C18A 0.0286(10) 0.0298(10) 0.0382(11) -0.0066(9) -0.0039(8) -0.0028(8)
C19A 0.0271(9) 0.0251(10) 0.0397(11) -0.0069(8) -0.0029(8) 0.0001(8)
C20A 0.0298(10) 0.0309(11) 0.0412(12) -0.0060(9) -0.0037(9) -0.0028(8)
Br1B 0.03303(13) 0.02837(13) 0.04992(16) -0.00125(9) -0.00223(10) -0.00355(8)
S1B 0.0307(3) 0.0356(3) 0.0364(3) -0.0053(2) -0.0053(2) -0.0051(2)
S2B 0.0326(2) 0.0185(2) 0.0421(3) -0.00010(19) 0.0017(2) -0.00106(18)
O1B 0.0379(8) 0.0187(7) 0.0532(10) -0.0050(6) 0.0017(7) -0.0034(6)
O2B 0.0295(7) 0.0175(6) 0.0403(8) -0.0011(6) -0.0052(6) -0.0027(5)
N1B 0.0264(8) 0.0201(8) 0.0366(9) -0.0059(6) 0.0008(7) -0.0064(6)
N2B 0.0248(8) 0.0167(8) 0.0340(9) -0.0016(6) -0.0047(7) -0.0035(6)
C1B 0.0322(11) 0.0432(13) 0.0364(11) 0.0034(10) -0.0062(9) 0.0007(9)
C2B 0.0342(11) 0.0306(11) 0.0427(12) 0.0049(9) -0.0033(9) 0.0021(9)
C3B 0.0280(9) 0.0266(10) 0.0365(11) 0.0011(8) -0.0047(8) -0.0023(8)
C4B 0.0243(9) 0.0276(10) 0.0305(10) -0.0012(8) -0.0004(7) -0.0049(7)
C5B 0.0258(9) 0.0218(9) 0.0320(10) -0.0029(8) 0.0037(8) -0.0047(7)
C6B 0.0270(9) 0.0226(10) 0.0387(11) -0.0048(8) 0.0034(8) -0.0044(8)
C7B 0.0241(9) 0.0190(9) 0.0337(10) -0.0007(7) 0.0004(8) -0.0021(7)
C8B 0.0255(9) 0.0174(8) 0.0353(10) -0.0016(8) 0.0017(8) -0.0019(7)
C9B 0.0231(8) 0.0204(9) 0.0320(10) -0.0010(7) -0.0004(7) -0.0025(7)
C10B 0.0259(9) 0.0180(9) 0.0312(10) -0.0021(7) 0.0034(8) -0.0024(7)
C11B 0.0289(9) 0.0179(9) 0.0330(10) -0.0002(7) 0.0043(8) -0.0005(7)
C12B 0.0268(9) 0.0201(9) 0.0331(10) 0.0020(7) 0.0016(8) 0.0019(7)
C13B 0.0302(10) 0.0282(10) 0.0365(11) 0.0018(8) 0.0004(8) 0.0043(8)
C14B 0.0353(11) 0.0237(10) 0.0409(12) 0.0032(8) 0.0029(9) 0.0057(8)
C15B 0.0282(9) 0.0246(9) 0.0356(11) -0.0082(8) 0.0042(8) -0.0096(8)
C16B 0.0391(11) 0.0258(10) 0.0367(11) -0.0068(8) 0.0097(9) -0.0079(9)
C17B 0.0383(11) 0.0242(10) 0.0311(10) -0.0045(8) -0.0002(8) -0.0026(8)
C18B 0.0276(9) 0.0243(9) 0.0347(10) -0.0032(8) -0.0032(8) -0.0008(8)
C19B 0.0294(10) 0.0233(9) 0.0352(10) -0.0023(8) -0.0039(8) 0.0000(8)
C20B 0.0277(10) 0.0269(10) 0.0384(11) -0.0008(8) -0.0034(8) -0.0028(8)

loop_
_atom_type_symbol
_atom_type_description
_atom_type_scat_dispersion_real
_atom_type_scat_dispersion_imag
_atom_type_scat_source
C C 0.0181 0.0091 'International Tables Vol C Tables 4.2.6.8 and 6.1.1.4'
H H 0.0000 0.0000 'International Tables Vol C Tables 4.2.6.8 and 6.1.1.4'
Br Br -0.6763 1.2805 'International Tables Vol C Tables 4.2.6.8 and 6.1.1.4'
N N 0.0311 0.0180 'International Tables Vol C Tables 4.2.6.8 and 6.1.1.4'
O O 0.0492 0.0322 'International Tables Vol C Tables 4.2.6.8 and 6.1.1.4'
S S 0.3331 0.5567 'International Tables Vol C Tables 4.2.6.8 and 6.1.1.4'

loop_
_exptl_crystal_face_index_h
_exptl_crystal_face_index_k
_exptl_crystal_face_index_l
_exptl_crystal_face_perp_dist
_exptl_oxdiff_crystal_face_indexfrac_h
_exptl_oxdiff_crystal_face_indexfrac_k
_exptl_oxdiff_crystal_face_indexfrac_l
_exptl_oxdiff_crystal_face_x
_exptl_oxdiff_crystal_face_y
_exptl_oxdiff_crystal_face_z
5 0 -4 0.1986 4.9975 0.0012 -3.9983 0.2309 0.6831 -0.2509
-1 0 1 0.2015 -0.9995 -0.0002 0.9995 -0.0494 -0.1334 0.0612
0 1 1 0.0199 0.0002 0.9996 0.9991 -0.1139 0.0366 0.0210
0 -1 -1 0.0167 -0.0002 -0.9996 -0.9991 0.1139 -0.0366 -0.0210
0 1 -5 0.0286 -0.0000 0.9996 -4.9963 -0.0185 -0.0590 -0.3099
0 -1 5 0.0270 0.0000 -0.9996 4.9963 0.0185 0.0590 0.3099

loop_
_geom_angle_atom_site_label_1
_geom_angle_atom_site_label_2
_geom_angle_atom_site_label_3
_geom_angle
C1A S1A C4A 92.24(11)
C14A S2A C11A 91.89(11)
C13A S2AA C11A 95.9(6)
C5A N1A C6A 111.63(16)
C5A N1A C15A 129.62(18)
C6A N1A C15A 118.70(17)
C9A N2A H2A 124.2(19)
C10A N2A H2A 123.1(19)
C10A N2A C9A 112.70(16)
S1A C1A H1A 123.8
C2A C1A S1A 112.46(18)
C2A C1A H1A 123.8
C1A C2A H2AA 123.5
C1A C2A C3A 112.9(2)
C3A C2A H2AA 123.5
C2A C3A H3A 123.9
C4A C3A C2A 112.10(19)
C4A C3A H3A 123.9
C3A C4A S1A 110.26(16)
C3A C4A C5A 123.58(18)
C5A C4A S1A 126.16(16)
N1A C5A C4A 126.53(18)
C7A C5A N1A 106.80(18)
C7A C5A C4A 126.67(18)
O1A C6A N1A 123.35(18)
O1A C6A C8A 132.5(2)
N1A C6A C8A 104.12(16)
C5A C7A C8A 109.16(17)
C5A C7A C9A 143.00(19)
C8A C7A C9A 107.84(17)
C7A C8A C6A 108.28(17)
C10A C8A C6A 142.78(19)
C10A C8A C7A 108.93(17)
O2A C9A N2A 123.25(17)
O2A C9A C7A 132.80(19)
N2A C9A C7A 103.95(16)
N2A C10A C8A 106.58(17)
N2A C10A C11A 121.17(17)
C8A C10A C11A 132.25(18)
C10A C11A S2A 122.71(15)
C10A C11A S2AA 121.1(4)
C10A C11A C12C 132.2(9)
C12A C11A S2A 110.2(2)
C12A C11A C10A 127.1(2)
C12C C11A S2AA 106.6(9)
C11A C12A H12A 124.0
C11A C12A C13A 112.0(3)
C13A C12A H12A 124.0
C11A C12C H12C 123.3
C11A C12C C14A 113.4(15)
C14A C12C H12C 123.3
S2AA C13A H13B 118.7
C12A C13A H13A 123.8
C14A C13A S2AA 122.5(5)
C14A C13A C12A 112.4(3)
C14A C13A H13A 123.8
C14A C13A H13B 118.7
S2A C14A H14A 123.2
C12C C14A H14B 129.2
C13A C14A S2A 113.51(17)
C13A C14A C12C 101.5(8)
C13A C14A H14A 123.2
C13A C14A H14B 129.2
N1A C15A H15A 109.0
N1A C15A H15B 109.0
N1A C15A C16A 112.92(17)
H15A C15A H15B 107.8
C16A C15A H15A 109.0
C16A C15A H15B 109.0
C15A C16A H16A 109.3
C15A C16A H16B 109.3
C15A C16A C17A 111.77(18)
H16A C16A H16B 107.9
C17A C16A H16A 109.3
C17A C16A H16B 109.3
C16A C17A H17A 108.7
C16A C17A H17B 108.7
H17A C17A H17B 107.6
C18A C17A C16A 114.01(18)
C18A C17A H17A 108.7
C18A C17A H17B 108.7
C17A C18A H18A 109.2
C17A C18A H18B 109.2
C17A C18A C19A 111.92(17)
H18A C18A H18B 107.9
C19A C18A H18A 109.2
C19A C18A H18B 109.2
C18A C19A H19A 109.3
C18A C19A H19B 109.3
H19A C19A H19B 108.0
C20A C19A C18A 111.45(17)
C20A C19A H19A 109.3
C20A C19A H19B 109.3
Br1A C20A H20A 109.5
Br1A C20A H20B 109.5
C19A C20A Br1A 110.85(14)
C19A C20A H20A 109.5
C19A C20A H20B 109.5
H20A C20A H20B 108.1
C1B S1B C4B 91.94(10)
C14B S2B C11B 91.62(10)
C5B N1B C6B 111.58(16)
C5B N1B C15B 129.10(18)
C6B N1B C15B 118.64(16)
C9B N2B H2B 121.8(18)
C10B N2B H2B 125.5(18)
C10B N2B C9B 112.60(16)
S1B C1B H1B 123.9
C2B C1B S1B 112.24(17)
C2B C1B H1B 123.9
C1B C2B H2BA 123.8
C1B C2B C3B 112.4(2)
C3B C2B H2BA 123.8
C2B C3B H3B 123.4
C4B C3B C2B 113.21(19)
C4B C3B H3B 123.4
C3B C4B S1B 110.22(15)
C3B C4B C5B 123.31(18)
C5B C4B S1B 126.47(15)
N1B C5B C4B 126.91(18)
C7B C5B N1B 106.97(17)
C7B C5B C4B 126.10(18)
O1B C6B N1B 123.21(18)
O1B C6B C8B 132.6(2)
N1B C6B C8B 104.18(16)
C5B C7B C8B 109.16(17)
C5B C7B C9B 143.25(19)
C8B C7B C9B 107.52(17)
C7B C8B C6B 108.11(17)
C10B C8B C6B 142.66(19)
C10B C8B C7B 109.17(17)
O2B C9B N2B 123.44(17)
O2B C9B C7B 132.56(18)
N2B C9B C7B 104.00(16)
N2B C10B C11B 120.90(17)
C8B C10B N2B 106.70(17)
C8B C10B C11B 132.39(18)
C10B C11B S2B 122.48(15)
C12B C11B S2B 111.23(15)
C12B C11B C10B 126.28(18)
C11B C12B H12B 124.2
C11B C12B C13B 111.61(18)
C13B C12B H12B 124.2
C12B C13B H13C 123.6
C14B C13B C12B 112.79(19)
C14B C13B H13C 123.6
S2B C14B H14C 123.6
C13B C14B S2B 112.75(16)
C13B C14B H14C 123.6
N1B C15B H15C 109.0
N1B C15B H15D 109.0
N1B C15B C16B 113.12(17)
H15C C15B H15D 107.8
C16B C15B H15C 109.0
C16B C15B H15D 109.0
C15B C16B H16C 109.3
C15B C16B H16D 109.3
C15B C16B C17B 111.62(17)
H16C C16B H16D 108.0
C17B C16B H16C 109.3
C17B C16B H16D 109.3
C16B C17B H17C 108.8
C16B C17B H17D 108.8
H17C C17B H17D 107.7
C18B C17B C16B 113.97(17)
C18B C17B H17C 108.8
C18B C17B H17D 108.8
C17B C18B H18C 109.4
C17B C18B H18D 109.4
C17B C18B C19B 111.27(16)
H18C C18B H18D 108.0
C19B C18B H18C 109.4
C19B C18B H18D 109.4
C18B C19B H19C 109.2
C18B C19B H19D 109.2
H19C C19B H19D 107.9
C20B C19B C18B 112.22(17)
C20B C19B H19C 109.2
C20B C19B H19D 109.2
Br1B C20B H20C 109.4
Br1B C20B H20D 109.4
C19B C20B Br1B 111.04(14)
C19B C20B H20C 109.4
C19B C20B H20D 109.4
H20C C20B H20D 108.0

loop_
_geom_bond_atom_site_label_1
_geom_bond_atom_site_label_2
_geom_bond_distance
Br1A C20A 1.960(2)
S1A C1A 1.701(3)
S1A C4A 1.731(2)
S2A C11A 1.729(2)
S2A C14A 1.687(3)
S2AA C11A 1.630(11)
S2AA C13A 1.514(12)
O1A C6A 1.227(3)
O2A C9A 1.239(2)
N1A C5A 1.392(3)
N1A C6A 1.422(3)
N1A C15A 1.466(2)
N2A H2A 0.817(17)
N2A C9A 1.396(3)
N2A C10A 1.383(2)
C1A H1A 0.9500
C1A C2A 1.365(4)
C2A H2AA 0.9500
C2A C3A 1.414(3)
C3A H3A 0.9500
C3A C4A 1.404(3)
C4A C5A 1.447(3)
C5A C7A 1.388(3)
C6A C8A 1.440(3)
C7A C8A 1.420(3)
C7A C9A 1.448(3)
C8A C10A 1.385(3)
C10A C11A 1.437(3)
C11A C12A 1.404(5)
C11A C12C 1.448(18)
C12A H12A 0.9500
C12A C13A 1.413(5)
C12C H12C 0.9500
C12C C14A 1.490(19)
C13A H13A 0.9500
C13A H13B 0.9500
C13A C14A 1.352(3)
C14A H14A 0.9500
C14A H14B 0.9500
C15A H15A 0.9900
C15A H15B 0.9900
C15A C16A 1.524(3)
C16A H16A 0.9900
C16A H16B 0.9900
C16A C17A 1.537(3)
C17A H17A 0.9900
C17A H17B 0.9900
C17A C18A 1.525(3)
C18A H18A 0.9900
C18A H18B 0.9900
C18A C19A 1.537(3)
C19A H19A 0.9900
C19A H19B 0.9900
C19A C20A 1.509(3)
C20A H20A 0.9900
C20A H20B 0.9900
Br1B C20B 1.960(2)
S1B C1B 1.710(3)
S1B C4B 1.732(2)
S2B C11B 1.729(2)
S2B C14B 1.708(2)
O1B C6B 1.222(3)
O2B C9B 1.236(2)
N1B C5B 1.392(2)
N1B C6B 1.425(3)
N1B C15B 1.468(2)
N2B H2B 0.821(17)
N2B C9B 1.399(2)
N2B C10B 1.384(2)
C1B H1B 0.9500
C1B C2B 1.364(3)
C2B H2BA 0.9500
C2B C3B 1.410(3)
C3B H3B 0.9500
C3B C4B 1.383(3)
C4B C5B 1.443(3)
C5B C7B 1.389(3)
C6B C8B 1.443(3)
C7B C8B 1.425(3)
C7B C9B 1.449(3)
C8B C10B 1.379(3)
C10B C11B 1.435(3)
C11B C12B 1.397(3)
C12B H12B 0.9500
C12B C13B 1.422(3)
C13B H13C 0.9500
C13B C14B 1.362(3)
C14B H14C 0.9500
C15B H15C 0.9900
C15B H15D 0.9900
C15B C16B 1.526(3)
C16B H16C 0.9900
C16B H16D 0.9900
C16B C17B 1.538(3)
C17B H17C 0.9900
C17B H17D 0.9900
C17B C18B 1.528(3)
C18B H18C 0.9900
C18B H18D 0.9900
C18B C19B 1.532(3)
C19B H19C 0.9900
C19B H19D 0.9900
C19B C20B 1.507(3)
C20B H20C 0.9900
C20B H20D 0.9900

loop_
_geom_hbond_atom_site_label_D
_geom_hbond_atom_site_label_H
_geom_hbond_atom_site_label_A
_geom_hbond_distance_DH
_geom_hbond_distance_HA
_geom_hbond_distance_DA
_geom_hbond_angle_DHA
_geom_hbond_site_symmetry_A
N2A H2A O2B 0.817(17) 1.999(18) 2.803(2) 168(3) 3_776
N2B H2B O2A 0.821(17) 1.972(17) 2.791(2) 175(3) 3_776

loop_
_geom_torsion_atom_site_label_1
_geom_torsion_atom_site_label_2
_geom_torsion_atom_site_label_3
_geom_torsion_atom_site_label_4
_geom_torsion
S1A C1A C2A C3A -0.1(3)
S1A C4A C5A N1A -1.8(3)
S1A C4A C5A C7A 178.12(18)
S2A C11A C12A C13A 1.4(4)
S2AA C11A C12C C14A 2(3)
S2AA C13A C14A C12C 0.8(17)
O1A C6A C8A C7A 178.7(2)
O1A C6A C8A C10A -2.5(5)
N1A C5A C7A C8A 0.3(2)
N1A C5A C7A C9A -179.6(3)
N1A C6A C8A C7A -0.5(2)
N1A C6A C8A C10A 178.2(3)
N1A C15A C16A C17A 177.88(18)
N2A C10A C11A S2A -177.31(16)
N2A C10A C11A S2AA 0.6(6)
N2A C10A C11A C12A 1.3(4)
N2A C10A C11A C12C -175(2)
C1A S1A C4A C3A -0.72(18)
C1A S1A C4A C5A 178.8(2)
C1A C2A C3A C4A -0.5(3)
C2A C3A C4A S1A 0.8(2)
C2A C3A C4A C5A -178.7(2)
C3A C4A C5A N1A 177.7(2)
C3A C4A C5A C7A -2.4(4)
C4A S1A C1A C2A 0.5(2)
C4A C5A C7A C8A -179.6(2)
C4A C5A C7A C9A 0.5(5)
C5A N1A C6A O1A -178.6(2)
C5A N1A C6A C8A 0.7(2)
C5A N1A C15A C16A 91.5(3)
C5A C7A C8A C6A 0.1(2)
C5A C7A C8A C10A -179.07(18)
C5A C7A C9A O2A -0.9(5)
C5A C7A C9A N2A 179.0(3)
C6A N1A C5A C4A 179.22(19)
C6A N1A C5A C7A -0.7(2)
C6A N1A C15A C16A -91.1(2)
C6A C8A C10A N2A -179.3(3)
C6A C8A C10A C11A 0.9(5)
C7A C8A C10A N2A -0.5(2)
C7A C8A C10A C11A 179.6(2)
C8A C7A C9A O2A 179.1(2)
C8A C7A C9A N2A -0.9(2)
C8A C10A C11A S2A 2.6(3)
C8A C10A C11A S2AA -179.6(6)
C8A C10A C11A C12A -178.9(3)
C8A C10A C11A C12C 5(2)
C9A N2A C10A C8A -0.1(2)
C9A N2A C10A C11A 179.80(19)
C9A C7A C8A C6A -179.91(18)
C9A C7A C8A C10A 0.9(2)
C10A N2A C9A O2A -179.4(2)
C10A N2A C9A C7A 0.6(2)
C10A C11A C12A C13A -177.3(2)
C10A C11A C12C C14A 178.2(9)
C11A S2A C14A C13A 0.4(2)
C11A S2AA C13A C14A 0.3(9)
C11A C12A C13A C14A -1.2(5)
C11A C12C C14A C13A -2(3)
C12A C13A C14A S2A 0.4(3)
C13A S2AA C11A C10A -178.0(3)
C13A S2AA C11A C12C -1.3(18)
C14A S2A C11A C10A 177.76(19)
C14A S2A C11A C12A -1.0(3)
C15A N1A C5A C4A -3.2(4)
C15A N1A C5A C7A 176.9(2)
C15A N1A C6A O1A 3.5(3)
C15A N1A C6A C8A -177.10(18)
C15A C16A C17A C18A -70.2(3)
C16A C17A C18A C19A -177.51(18)
C17A C18A C19A C20A 174.95(19)
C18A C19A C20A Br1A 176.65(15)
S1B C1B C2B C3B 0.2(3)
S1B C4B C5B N1B -5.0(3)
S1B C4B C5B C7B 173.47(17)
S2B C11B C12B C13B 0.1(2)
O1B C6B C8B C7B 177.3(2)
O1B C6B C8B C10B 0.8(5)
N1B C5B C7B C8B 0.1(2)
N1B C5B C7B C9B 176.4(3)
N1B C6B C8B C7B -1.0(2)
N1B C6B C8B C10B -177.4(3)
N1B C15B C16B C17B 175.34(18)
N2B C10B C11B S2B 177.94(16)
N2B C10B C11B C12B -3.0(3)
C1B S1B C4B C3B -0.55(18)
C1B S1B C4B C5B 179.9(2)
C1B C2B C3B C4B -0.7(3)
C2B C3B C4B S1B 0.8(3)
C2B C3B C4B C5B -179.6(2)
C3B C4B C5B N1B 175.5(2)
C3B C4B C5B C7B -6.0(3)
C4B S1B C1B C2B 0.2(2)
C4B C5B C7B C8B -178.7(2)
C4B C5B C7B C9B -2.3(5)
C5B N1B C6B O1B -177.4(2)
C5B N1B C6B C8B 1.1(2)
C5B N1B C15B C16B 98.8(3)
C5B C7B C8B C6B 0.6(2)
C5B C7B C8B C10B 178.31(18)
C5B C7B C9B O2B 2.6(5)
C5B C7B C9B N2B -177.4(3)
C6B N1B C5B C4B 178.0(2)
C6B N1B C5B C7B -0.8(2)
C6B N1B C15B C16B -91.6(2)
C6B C8B C10B N2B 176.5(3)
C6B C8B C10B C11B -2.7(5)
C7B C8B C10B N2B 0.1(2)
C7B C8B C10B C11B -179.1(2)
C8B C7B C9B O2B 179.0(2)
C8B C7B C9B N2B -1.1(2)
C8B C10B C11B S2B -2.9(3)
C8B C10B C11B C12B 176.1(2)
C9B N2B C10B C8B -0.9(2)
C9B N2B C10B C11B 178.44(19)
C9B C7B C8B C6B -177.09(17)
C9B C7B C8B C10B 0.6(2)
C10B N2B C9B O2B -178.8(2)
C10B N2B C9B C7B 1.2(2)
C10B C11B C12B C13B -179.1(2)
C11B S2B C14B C13B 0.11(19)
C11B C12B C13B C14B 0.0(3)
C12B C13B C14B S2B -0.1(3)
C14B S2B C11B C10B 179.08(19)
C14B S2B C11B C12B -0.11(17)
C15B N1B C5B C4B -11.8(3)
C15B N1B C5B C7B 169.4(2)
C15B N1B C6B O1B 11.3(3)
C15B N1B C6B C8B -170.25(18)
C15B C16B C17B C18B -76.3(2)
C16B C17B C18B C19B 178.62(18)
C17B C18B C19B C20B 177.40(19)
C18B C19B C20B Br1B 171.77(15)
